data_7025326
loop_
_publ_author_name
'Craig, Gavin A.'
'Barrios, Leon\'i A.'
'Costa, Jos\'e S\'anchez'
'Roubeau, Olivier'
'Ruiz, Eliseo'
'Teat, Simon J.'
'Wilson, Chick C.'
'Thomas, Lynne'
'Arom\'i, Guillem'

_publ_section_title
;
 Synthesis of a novel heptacoordinated Fe(iii) dinuclear complex:
 experimental and theoretical study of the magnetic properties
;
_journal_issue 20
_journal_name_full 'Dalton Transactions'
_journal_page_first 4874
_journal_paper_doi 10.1039/b927032a
_journal_volume 39
_journal_year 2010
_chemical_formula_moiety 'C23 H17 N5 O2'
_chemical_formula_sum 'C23 H17 N5 O2'
_chemical_formula_weight 395.42
_chemical_name_systematic
;
?
;
_space_group_IT_number 14
_symmetry_cell_setting monoclinic
_symmetry_space_group_name_Hall '-P 2ybc'
_symmetry_space_group_name_H-M 'P 1 21/c 1'
_atom_sites_solution_hydrogens geom
_atom_sites_solution_primary direct
_atom_sites_solution_secondary difmap
_audit_creation_method SHELXL-97
_cell_angle_alpha 90.00
_cell_angle_beta 110.931(2)
_cell_angle_gamma 90.00
_cell_formula_units_Z 4
_cell_length_a 13.173(2)
_cell_length_b 13.384(2)
_cell_length_c 11.211(2)
_cell_measurement_reflns_used 5686
_cell_measurement_temperature 100(2)
_cell_measurement_theta_max 34.49
_cell_measurement_theta_min 3.61
_cell_volume 1846.2(5)
_computing_cell_refinement 'Bruker SAINT v7.36a'
_computing_data_collection 'Bruker APEX 2'
_computing_data_reduction 'Bruker SAINT v7.36a'
_computing_molecular_graphics 'Bruker SHELXTL'
_computing_publication_material 'Bruker SHELXTL & local programs'
_computing_structure_refinement 'Bruker SHELXTL'
_computing_structure_solution 'SIR97 (Altomare 1999)'
_diffrn_ambient_temperature 100(2)
_diffrn_measured_fraction_theta_full 0.993
_diffrn_measured_fraction_theta_max 0.993
_diffrn_measurement_device_type 'Bruker APEX II CCD diffractometer'
_diffrn_measurement_method '\w rotation with narrow frames'
_diffrn_radiation_monochromator 'silicon 111'
_diffrn_radiation_source 'Advanced Light Source station 11.3.1'
_diffrn_radiation_type synchrotron
_diffrn_radiation_wavelength 0.77490
_diffrn_reflns_av_R_equivalents 0.0656
_diffrn_reflns_av_sigmaI/netI 0.0711
_diffrn_reflns_limit_h_max 17
_diffrn_reflns_limit_h_min -18
_diffrn_reflns_limit_k_max 18
_diffrn_reflns_limit_k_min -18
_diffrn_reflns_limit_l_max 15
_diffrn_reflns_limit_l_min -15
_diffrn_reflns_number 18451
_diffrn_reflns_theta_full 32.55
_diffrn_reflns_theta_max 32.55
_diffrn_reflns_theta_min 3.61
_diffrn_standards_number 0
_exptl_absorpt_coefficient_mu 0.114
_exptl_absorpt_correction_T_max 0.99
_exptl_absorpt_correction_T_min 0.98
_exptl_absorpt_correction_type multi-scan
_exptl_absorpt_process_details 'SADABS v2.10 Bruker AXS Madison WI US'
_exptl_crystal_colour colourless
_exptl_crystal_density_diffrn 1.423
_exptl_crystal_density_method 'not measured'
_exptl_crystal_description block
_exptl_crystal_F_000 824
_exptl_crystal_size_max 0.12
_exptl_crystal_size_mid 0.10
_exptl_crystal_size_min 0.07
_refine_diff_density_max 0.435
_refine_diff_density_min -0.258
_refine_diff_density_rms 0.061
_refine_ls_extinction_method none
_refine_ls_goodness_of_fit_ref 1.041
_refine_ls_hydrogen_treatment mixed
_refine_ls_matrix_type full
_refine_ls_number_parameters 283
_refine_ls_number_reflns 5151
_refine_ls_number_restraints 0
_refine_ls_restrained_S_all 1.041
_refine_ls_R_factor_all 0.0655
_refine_ls_R_factor_gt 0.0522
_refine_ls_shift/su_max 0.000
_refine_ls_shift/su_mean 0.000
_refine_ls_structure_factor_coef Fsqd
_refine_ls_weighting_details 'calc w=1/[\s^2^(Fo^2^)+(0.0835P)^2^+0.1516P] where P=(Fo^2^+2Fc^2^)/3'
_refine_ls_weighting_scheme calc
_refine_ls_wR_factor_gt 0.1390
_refine_ls_wR_factor_ref 0.1498
_reflns_number_gt 4037
_reflns_number_total 5151
_reflns_threshold_expression >2sigma(I)
_cod_data_source_file b927032a.txt
_cod_data_source_block lms13b
_cod_original_sg_symbol_H-M P21/c
_cod_database_code 7025326

loop_
_symmetry_equiv_pos_as_xyz
'x, y, z'
'-x, y+1/2, -z+1/2'
'-x, -y, -z'
'x, -y-1/2, z-1/2'

loop_
_atom_site_label
_atom_site_type_symbol
_atom_site_fract_x
_atom_site_fract_y
_atom_site_fract_z
_atom_site_U_iso_or_equiv
_atom_site_adp_type
_atom_site_occupancy
_atom_site_symmetry_multiplicity
_atom_site_calc_flag
_atom_site_refinement_flags
O1 O -0.13214(8) 0.57288(8) -0.15377(9) 0.0278(2) Uani 1 1 d .
H1B H -0.0820(17) 0.5664(16) -0.0692(19) 0.042 Uiso 1 1 d .
O2 O 0.62034(8) 0.40216(8) 0.64550(9) 0.0252(2) Uani 1 1 d .
H2B H 0.5531(16) 0.4320(15) 0.6057(18) 0.038 Uiso 1 1 d .
N1 N 0.12296(9) 0.58299(8) 0.47923(10) 0.0192(2) Uani 1 1 d .
N2 N 0.01646(9) 0.58347(9) 0.22076(10) 0.0221(2) Uani 1 1 d .
H2 H 0.0812(16) 0.5499(14) 0.2457(17) 0.033 Uiso 1 1 d .
N3 N -0.04879(9) 0.58448(9) 0.09677(10) 0.0224(2) Uani 1 1 d .
N4 N 0.33297(9) 0.52145(9) 0.55959(11) 0.0226(2) Uani 1 1 d .
H4 H 0.3112(15) 0.5494(15) 0.4753(18) 0.034 Uiso 1 1 d .
N5 N 0.43216(9) 0.48031(9) 0.60993(10) 0.0230(2) Uani 1 1 d .
C1 C -0.22295(11) 0.61616(10) -0.14477(12) 0.0214(3) Uani 1 1 d .
C2 C -0.30989(12) 0.63227(10) -0.25892(13) 0.0245(3) Uani 1 1 d .
H2A H -0.3038 0.6131 -0.3377 0.029 Uiso 1 1 calc R
C3 C -0.40482(12) 0.67599(10) -0.25807(13) 0.0252(3) Uani 1 1 d .
H3A H -0.4638 0.6865 -0.3361 0.030 Uiso 1 1 calc R
C4 C -0.41390(11) 0.70454(11) -0.14295(13) 0.0255(3) Uani 1 1 d .
H4A H -0.4791 0.7344 -0.1420 0.031 Uiso 1 1 calc R
C5 C -0.32736(11) 0.68923(10) -0.02963(12) 0.0233(3) Uani 1 1 d .
H5A H -0.3340 0.7093 0.0485 0.028 Uiso 1 1 calc R
C6 C -0.23047(11) 0.64503(9) -0.02731(12) 0.0193(2) Uani 1 1 d .
C7 C -0.14034(10) 0.62991(10) 0.09427(12) 0.0194(3) Uani 1 1 d .
C8 C -0.13300(10) 0.65699(10) 0.21915(12) 0.0191(2) Uani 1 1 d .
H8A H -0.1863 0.6901 0.2436 0.023 Uiso 1 1 calc R
C9 C -0.03125(11) 0.62469(10) 0.29783(12) 0.0202(3) Uani 1 1 d .
C10 C 0.02256(10) 0.62185(9) 0.43689(12) 0.0193(3) Uani 1 1 d .
C11 C -0.03062(11) 0.65272(10) 0.51858(13) 0.0226(3) Uani 1 1 d .
H11A H -0.1012 0.6814 0.4854 0.027 Uiso 1 1 calc R
C12 C 0.02198(11) 0.64054(10) 0.64893(13) 0.0233(3) Uani 1 1 d .
H12A H -0.0121 0.6608 0.7067 0.028 Uiso 1 1 calc R
C13 C 0.12529(11) 0.59829(10) 0.69427(12) 0.0216(3) Uani 1 1 d .
H13A H 0.1625 0.5880 0.7831 0.026 Uiso 1 1 calc R
C14 C 0.17303(10) 0.57134(10) 0.60590(12) 0.0189(3) Uani 1 1 d .
C15 C 0.28205(10) 0.52749(10) 0.64507(12) 0.0195(3) Uani 1 1 d .
C16 C 0.35199(10) 0.48647(10) 0.75763(12) 0.0196(2) Uani 1 1 d .
H16A H 0.3400 0.4792 0.8359 0.023 Uiso 1 1 calc R
C17 C 0.44497(10) 0.45773(10) 0.73139(11) 0.0192(2) Uani 1 1 d .
C18 C 0.54548(10) 0.40947(9) 0.81400(12) 0.0191(3) Uani 1 1 d .
C19 C 0.55982(11) 0.38436(10) 0.94044(12) 0.0213(3) Uani 1 1 d .
H19A H 0.5050 0.4017 0.9734 0.026 Uiso 1 1 calc R
C20 C 0.65208(12) 0.33486(11) 1.01842(13) 0.0252(3) Uani 1 1 d .
H20A H 0.6599 0.3179 1.1035 0.030 Uiso 1 1 calc R
C21 C 0.73325(12) 0.31013(11) 0.97111(13) 0.0274(3) Uani 1 1 d .
H21A H 0.7967 0.2762 1.0242 0.033 Uiso 1 1 calc R
C22 C 0.72184(11) 0.33478(11) 0.84697(13) 0.0253(3) Uani 1 1 d .
H22A H 0.7778 0.3185 0.8155 0.030 Uiso 1 1 calc R
C23 C 0.62843(11) 0.38344(10) 0.76822(12) 0.0208(3) Uani 1 1 d .

loop_
_atom_site_aniso_label
_atom_site_aniso_U_11
_atom_site_aniso_U_22
_atom_site_aniso_U_33
_atom_site_aniso_U_23
_atom_site_aniso_U_13
_atom_site_aniso_U_12
O1 0.0246(5) 0.0396(6) 0.0188(5) 0.0004(4) 0.0071(4) 0.0101(4)
O2 0.0224(5) 0.0353(6) 0.0199(5) 0.0040(4) 0.0100(4) 0.0064(4)
N1 0.0165(5) 0.0227(5) 0.0170(5) 0.0007(4) 0.0044(4) -0.0002(4)
N2 0.0163(5) 0.0309(6) 0.0177(5) 0.0006(4) 0.0045(4) 0.0037(4)
N3 0.0184(5) 0.0304(6) 0.0168(5) 0.0006(4) 0.0043(4) 0.0034(4)
N4 0.0172(5) 0.0334(6) 0.0171(5) 0.0034(4) 0.0061(4) 0.0042(4)
N5 0.0170(5) 0.0326(6) 0.0182(5) 0.0030(4) 0.0051(4) 0.0036(4)
C1 0.0200(6) 0.0227(6) 0.0203(6) 0.0021(5) 0.0058(5) 0.0021(5)
C2 0.0257(7) 0.0263(6) 0.0182(6) 0.0013(5) 0.0037(5) -0.0001(5)
C3 0.0232(7) 0.0260(7) 0.0215(6) 0.0053(5) 0.0022(5) 0.0004(5)
C4 0.0191(6) 0.0287(7) 0.0265(7) 0.0055(5) 0.0053(5) 0.0043(5)
C5 0.0211(6) 0.0276(6) 0.0208(6) 0.0027(5) 0.0068(5) 0.0030(5)
C6 0.0175(6) 0.0211(6) 0.0177(6) 0.0014(5) 0.0044(4) 0.0002(5)
C7 0.0167(6) 0.0224(6) 0.0182(6) 0.0009(5) 0.0051(5) -0.0001(5)
C8 0.0171(6) 0.0216(6) 0.0178(6) 0.0007(4) 0.0054(4) 0.0010(5)
C9 0.0179(6) 0.0224(6) 0.0201(6) 0.0014(5) 0.0065(5) 0.0002(5)
C10 0.0168(6) 0.0209(6) 0.0196(6) 0.0003(5) 0.0058(5) -0.0001(5)
C11 0.0192(6) 0.0255(6) 0.0224(6) -0.0011(5) 0.0063(5) 0.0032(5)
C12 0.0234(6) 0.0261(6) 0.0213(6) -0.0034(5) 0.0091(5) 0.0014(5)
C13 0.0214(6) 0.0255(6) 0.0172(6) -0.0019(5) 0.0059(5) -0.0004(5)
C14 0.0164(6) 0.0216(6) 0.0173(6) -0.0012(4) 0.0044(4) -0.0013(5)
C15 0.0174(6) 0.0238(6) 0.0175(6) -0.0008(5) 0.0065(5) -0.0013(5)
C16 0.0176(6) 0.0241(6) 0.0160(5) -0.0003(5) 0.0048(4) 0.0005(5)
C17 0.0176(6) 0.0226(6) 0.0163(5) -0.0010(5) 0.0048(4) -0.0011(5)
C18 0.0173(6) 0.0215(6) 0.0174(6) -0.0012(4) 0.0047(4) -0.0008(5)
C19 0.0206(6) 0.0243(6) 0.0178(6) -0.0011(5) 0.0055(5) 0.0003(5)
C20 0.0263(7) 0.0274(6) 0.0176(6) 0.0010(5) 0.0027(5) 0.0014(5)
C21 0.0242(7) 0.0282(7) 0.0244(7) -0.0001(5) 0.0020(5) 0.0063(5)
C22 0.0208(6) 0.0289(7) 0.0248(7) -0.0009(5) 0.0064(5) 0.0064(5)
C23 0.0213(6) 0.0215(6) 0.0190(6) -0.0007(5) 0.0065(5) 0.0006(5)

loop_
_atom_type_symbol
_atom_type_description
_atom_type_scat_dispersion_real
_atom_type_scat_dispersion_imag
_atom_type_scat_source
C C -0.0020 0.0020 'WCROMER Program in WinGX L.Kissel & R.H.Pratt Acta Cryst A46 170 1990'
H H 0.0000 0.0000 'WCROMER Program in WinGX L.Kissel & R.H.Pratt Acta Cryst A46 170 1990'
N N -0.0031 0.0040 'WCROMER Program in WinGX L.Kissel & R.H.Pratt Acta Cryst A46 170 1990'
O O -0.0041 0.0074 'WCROMER Program in WinGX L.Kissel & R.H.Pratt Acta Cryst A46 170 1990'

loop_
_geom_angle_atom_site_label_1
_geom_angle_atom_site_label_2
_geom_angle_atom_site_label_3
_geom_angle
C1 O1 H1B 106.3(12)
C23 O2 H2B 106.3(12)
C10 N1 C14 117.96(11)
N3 N2 C9 112.55(11)
N3 N2 H2 120.1(11)
C9 N2 H2 126.8(11)
C7 N3 N2 105.26(11)
N5 N4 C15 112.38(11)
N5 N4 H4 118.5(11)
C15 N4 H4 128.6(11)
N4 N5 C17 105.60(10)
O1 C1 C2 116.83(12)
O1 C1 C6 122.78(12)
C2 C1 C6 120.38(12)
C3 C2 C1 120.43(13)
C3 C2 H2A 119.8
C1 C2 H2A 119.8
C2 C3 C4 119.99(13)
C2 C3 H3A 120.0
C4 C3 H3A 120.0
C5 C4 C3 119.63(13)
C5 C4 H4A 120.2
C3 C4 H4A 120.2
C4 C5 C6 121.73(12)
C4 C5 H5A 119.1
C6 C5 H5A 119.1
C5 C6 C1 117.84(12)
C5 C6 C7 120.39(11)
C1 C6 C7 121.77(12)
N3 C7 C8 110.61(11)
N3 C7 C6 120.33(11)
C8 C7 C6 129.06(12)
C9 C8 C7 104.99(11)
C9 C8 H8A 127.5
C7 C8 H8A 127.5
N2 C9 C8 106.56(11)
N2 C9 C10 120.67(12)
C8 C9 C10 132.58(12)
N1 C10 C11 122.96(12)
N1 C10 C9 115.36(11)
C11 C10 C9 121.59(12)
C12 C11 C10 118.49(12)
C12 C11 H11A 120.8
C10 C11 H11A 120.8
C11 C12 C13 119.25(12)
C11 C12 H12A 120.4
C13 C12 H12A 120.4
C12 C13 C14 118.36(12)
C12 C13 H13A 120.8
C14 C13 H13A 120.8
N1 C14 C13 122.95(12)
N1 C14 C15 114.92(11)
C13 C14 C15 122.13(11)
N4 C15 C16 106.57(11)
N4 C15 C14 119.46(11)
C16 C15 C14 133.98(11)
C15 C16 C17 105.24(11)
C15 C16 H16A 127.4
C17 C16 H16A 127.4
N5 C17 C16 110.20(11)
N5 C17 C18 119.77(11)
C16 C17 C18 130.02(11)
C19 C18 C23 117.88(12)
C19 C18 C17 120.60(11)
C23 C18 C17 121.47(11)
C20 C19 C18 121.55(12)
C20 C19 H19A 119.2
C18 C19 H19A 119.2
C19 C20 C21 119.53(12)
C19 C20 H20A 120.2
C21 C20 H20A 120.2
C22 C21 C20 120.24(13)
C22 C21 H21A 119.9
C20 C21 H21A 119.9
C21 C22 C23 120.14(13)
C21 C22 H22A 119.9
C23 C22 H22A 119.9
O2 C23 C22 117.25(12)
O2 C23 C18 122.09(12)
C22 C23 C18 120.65(12)

loop_
_geom_bond_atom_site_label_1
_geom_bond_atom_site_label_2
_geom_bond_distance
O1 C1 1.3649(16)
O1 H1B 0.95(2)
O2 C23 1.3647(15)
O2 H2B 0.93(2)
N1 C10 1.3403(16)
N1 C14 1.3441(16)
N2 N3 1.3482(15)
N2 C9 1.3542(16)
N2 H2 0.91(2)
N3 C7 1.3419(17)
N4 N5 1.3423(16)
N4 C15 1.3543(15)
N4 H4 0.960(19)
N5 C17 1.3453(16)
C1 C2 1.3960(18)
C1 C6 1.4093(18)
C2 C3 1.384(2)
C2 H2A 0.9500
C3 C4 1.392(2)
C3 H3A 0.9500
C4 C5 1.3860(18)
C4 H4A 0.9500
C5 C6 1.3985(18)
C5 H5A 0.9500
C6 C7 1.4671(17)
C7 C8 1.4157(17)
C8 C9 1.3845(18)
C8 H8A 0.9500
C9 C10 1.4646(18)
C10 C11 1.3995(17)
C11 C12 1.3852(18)
C11 H11A 0.9500
C12 C13 1.3914(19)
C12 H12A 0.9500
C13 C14 1.3973(17)
C13 H13A 0.9500
C14 C15 1.4660(18)
C15 C16 1.3827(18)
C16 C17 1.4114(17)
C16 H16A 0.9500
C17 C18 1.4670(18)
C18 C19 1.4024(17)
C18 C23 1.4070(17)
C19 C20 1.3861(19)
C19 H19A 0.9500
C20 C21 1.393(2)
C20 H20A 0.9500
C21 C22 1.385(2)
C21 H21A 0.9500
C22 C23 1.3935(19)
C22 H22A 0.9500
